data_7054532
loop_
_publ_author_name
'Yadav, Priyanka'
'Ballabh, Amar'

_publ_section_title
;
 Odd--even effect in a thiazole based organogelator: understanding the
 interplay of non-covalent interactions on property and applications
;
_journal_issue 1
_journal_name_full 'New J. Chem.'
_journal_page_first 721
_journal_paper_doi 10.1039/C4NJ01247J
_journal_volume 39
_journal_year 2015
_chemical_formula_moiety 'C17 H30 N2 O S'
_chemical_formula_sum 'C17 H30 N2 O S'
_chemical_formula_weight 310.49
_chemical_name_systematic
;
 ? 
;
_space_group_crystal_system monoclinic
_space_group_IT_number 14
_space_group_name_Hall '-P 2ybc'
_space_group_name_H-M_alt 'P 1 21/c 1'
_symmetry_space_group_name_Hall '-P 2ybc'
_symmetry_space_group_name_H-M 'P 1 21/c 1'
_atom_sites_solution_hydrogens geom
_atom_sites_solution_primary iterative
_atom_sites_solution_secondary difmap
_audit_creation_date 2014-09-26
_audit_creation_method
;
Olex2 1.2
(compiled 2014.09.19 svn.r3010 for OlexSys, GUI svn.r4874)
;
_cell_angle_alpha 90.00
_cell_angle_beta 90.966(8)
_cell_angle_gamma 90.00
_cell_formula_units_Z 4
_cell_length_a 23.237(2)
_cell_length_b 4.9497(3)
_cell_length_c 15.6429(12)
_cell_measurement_reflns_used 1165
_cell_measurement_temperature 298
_cell_measurement_theta_max 71.6100
_cell_measurement_theta_min 3.7750
_cell_volume 1798.9(2)
_computing_cell_refinement
;
CrysAlisPro, Agilent Technologies,
Version 1.171.36.28 (release 01-02-2013 CrysAlis171 .NET)
(compiled Feb  1 2013,16:14:44)
;
_computing_data_collection
;
CrysAlisPro, Agilent Technologies,
Version 1.171.36.28 (release 01-02-2013 CrysAlis171 .NET)
(compiled Feb  1 2013,16:14:44)
;
_computing_data_reduction
;
CrysAlisPro, Agilent Technologies,
Version 1.171.36.28 (release 01-02-2013 CrysAlis171 .NET)
(compiled Feb  1 2013,16:14:44)
;
_computing_molecular_graphics 'Olex2 (Dolomanov et al., 2009)'
_computing_publication_material 'Olex2 (Dolomanov et al., 2009)'
_computing_structure_refinement 'ShelXL (Sheldrick, 2008)'
_computing_structure_solution
;
Superflip (Palatinus & Chapuis, 2007;Palatinus & van der Lee, 2008;
Palatinus et al., 2012)
;
_diffrn_ambient_temperature 298
_diffrn_detector_area_resol_mean 8.0851
_diffrn_measured_fraction_theta_full 1.000
_diffrn_measured_fraction_theta_max 1.000
_diffrn_measurement_details
;
  1 omega  -18.00    7.00   1.0000   23.9500
omega____ theta____ kappa____ phi______ frames
    -        0.0000   57.0000  -90.0000 25

  2 omega   44.00   69.00   1.0000   23.9500
omega____ theta____ kappa____ phi______ frames
    -        0.0000   57.0000  -90.0000 25

  3 omega -104.00  -21.00   1.0000   15.0000
omega____ theta____ kappa____ phi______ frames
    -      -42.5000  -50.0000   60.0000 83

  4 omega  -45.00   -2.00   1.0000   15.0000
omega____ theta____ kappa____ phi______ frames
    -      -42.5000   25.0000   90.0000 43

  5 omega  -90.00  -38.00   1.0000   15.0000
omega____ theta____ kappa____ phi______ frames
    -      -42.5000  111.0000    0.0000 52

  6 omega  -89.00  -22.00   1.0000   15.0000
omega____ theta____ kappa____ phi______ frames
    -      -42.5000  -50.0000  -60.0000 67

  7 omega   68.00  124.00   1.0000   15.0000
omega____ theta____ kappa____ phi______ frames
    -       54.7151   57.0000   90.0000 56

  8 omega   44.00   72.00   1.0000   51.0000
omega____ theta____ kappa____ phi______ frames
    -      109.4303 -111.0000   30.0000 28

  9 omega   37.00   86.00   1.0000   51.0000
omega____ theta____ kappa____ phi______ frames
    -      109.4303  -25.0000  -60.0000 49

 10 omega   42.00   84.00   1.0000   51.0000
omega____ theta____ kappa____ phi______ frames
    -      109.4303  -38.0000 -180.0000 42

 11 omega   92.00  177.00   1.0000   51.0000
omega____ theta____ kappa____ phi______ frames
    -      109.4303   50.0000   60.0000 85

 12 omega   41.00   93.00   1.0000   51.0000
omega____ theta____ kappa____ phi______ frames
    -      109.4303  -25.0000 -116.0000 52

 13 omega   41.00   66.00   1.0000   51.0000
omega____ theta____ kappa____ phi______ frames
    -      109.4303  -25.0000  -30.0000 25

 14 omega   75.00  115.00   1.0000   51.0000
omega____ theta____ kappa____ phi______ frames
    -      109.4303 -111.0000   30.0000 40

 15 omega   40.00  103.00   1.0000   51.0000
omega____ theta____ kappa____ phi______ frames
    -      109.4303  -50.0000   60.0000 63

 16 omega  120.00  178.00   1.0000   51.0000
omega____ theta____ kappa____ phi______ frames
    -      109.4303  111.0000  -30.0000 58

 17 omega   42.00  104.00   1.0000   51.0000
omega____ theta____ kappa____ phi______ frames
    -      109.4303  -50.0000 -120.0000 62
;
_diffrn_measurement_device_type 'Xcalibur, Eos, Gemini'
_diffrn_measurement_method '\w scans'
_diffrn_orient_matrix_UB_11 0.0543250000
_diffrn_orient_matrix_UB_12 0.0827194000
_diffrn_orient_matrix_UB_13 0.0514587000
_diffrn_orient_matrix_UB_21 -0.0314432000
_diffrn_orient_matrix_UB_22 -0.0572904000
_diffrn_orient_matrix_UB_23 0.0839647000
_diffrn_orient_matrix_UB_31 0.0214381000
_diffrn_orient_matrix_UB_32 -0.2944317000
_diffrn_orient_matrix_UB_33 -0.0018343000
_diffrn_radiation_monochromator graphite
_diffrn_radiation_type CuK\a
_diffrn_radiation_wavelength 1.54184
_diffrn_reflns_av_R_equivalents 0.0754
_diffrn_reflns_av_unetI/netI 0.1325
_diffrn_reflns_limit_h_max 28
_diffrn_reflns_limit_h_min -20
_diffrn_reflns_limit_k_max 3
_diffrn_reflns_limit_k_min -5
_diffrn_reflns_limit_l_max 17
_diffrn_reflns_limit_l_min -19
_diffrn_reflns_number 6473
_diffrn_reflns_theta_full 72.06
_diffrn_reflns_theta_max 72.06
_diffrn_reflns_theta_min 3.81
_diffrn_source 'Enhance (Cu) X-ray Source'
_exptl_absorpt_coefficient_mu 1.594
_exptl_absorpt_correction_T_max 1.00000
_exptl_absorpt_correction_T_min 0.43399
_exptl_absorpt_correction_type multi-scan
_exptl_absorpt_process_details
;
CrysAlisPro, Agilent Technologies,
Version 1.171.36.28 (release 01-02-2013 CrysAlis171 .NET)
(compiled Feb  1 2013,16:14:44)
Empirical absorption correction using spherical harmonics,
 implemented in SCALE3 ABSPACK scaling algorithm.
;
_exptl_crystal_colour colourless
_exptl_crystal_colour_primary colourless
_exptl_crystal_density_diffrn 1.146
_exptl_crystal_density_method 'not measured'
_exptl_crystal_description needle
_exptl_crystal_F_000 680
_exptl_crystal_size_max 0.18
_exptl_crystal_size_mid 0.12
_exptl_crystal_size_min 0.02
_refine_diff_density_max 0.624
_refine_diff_density_min -0.511
_refine_diff_density_rms 0.073
_refine_ls_extinction_method none
_refine_ls_goodness_of_fit_ref 1.135
_refine_ls_hydrogen_treatment mixed
_refine_ls_matrix_type full
_refine_ls_number_parameters 195
_refine_ls_number_reflns 3383
_refine_ls_number_restraints 0
_refine_ls_restrained_S_all 1.135
_refine_ls_R_factor_all 0.1948
_refine_ls_R_factor_gt 0.1155
_refine_ls_shift/su_max 0.000
_refine_ls_shift/su_mean 0.000
_refine_ls_structure_factor_coef Fsqd
_refine_ls_weighting_details 'calc w=1/[\s^2^(Fo^2^)+(0.0190P)^2^+8.7730P] where P=(Fo^2^+2Fc^2^)/3'
_refine_ls_weighting_scheme calc
_refine_ls_wR_factor_gt 0.2385
_refine_ls_wR_factor_ref 0.2629
_reflns_number_gt 1663
_reflns_number_total 3383
_reflns_threshold_expression >2sigma(I)
_cod_data_source_file c4nj01247j2.cif
_cod_data_source_block 1d
_cod_depositor_comments 'Adding full bibliography for 7054531--7054534.cif.'
_cod_database_code 7054532
_reflns_odcompleteness_completeness 99.06
_reflns_odcompleteness_iscentric 1
_reflns_odcompleteness_theta 66.97
_olex2_refinement_description
;
1. Fixed Uiso
 At 1.2 times of:
  All C(H) groups, All C(H,H) groups
 At 1.5 times of:
  All C(H,H,H) groups
2.a Secondary CH2 refined with riding coordinates:
 C10(H10A,H10B), C13(H13A,H13B), C9(H9A,H9B), C15(H15A,H15B), C12(H12A,H12B),
 C14(H14A,H14B), C11(H11A,H11B), C17(H17A,H17B), C16(H16A,H16B), C18(H18A,H18B),
  C8(H8A,H8B), C19(H19A,H19B)
2.b Aromatic/amide H refined with riding coordinates:
 C5(H5), C4(H4)
2.c Idealised Me refined as rotating group:
 C20(H20A,H20B,H20C)
;
_olex2_submission_special_instructions 'No special instructions were received'

loop_
_space_group_symop_id
_space_group_symop_operation_xyz
1 'x, y, z'
2 '-x, y+1/2, -z+1/2'
3 '-x, -y, -z'
4 'x, -y-1/2, z-1/2'

loop_
_atom_site_label
_atom_site_type_symbol
_atom_site_fract_x
_atom_site_fract_y
_atom_site_fract_z
_atom_site_U_iso_or_equiv
_atom_site_adp_type
_atom_site_occupancy
_atom_site_calc_flag
_atom_site_refinement_flags_posn
S1 S 0.48491(9) -0.0786(4) 0.33637(13) 0.0461(5) Uani 1 d .
O21 O 0.3740(2) 0.0300(13) 0.3817(4) 0.070(2) Uani 1 d .
N6 N 0.4398(3) 0.2953(12) 0.4450(4) 0.0385(15) Uani 1 d .
N3 N 0.5396(2) 0.2803(13) 0.4269(4) 0.0435(16) Uani 1 d .
C2 C 0.4883(3) 0.1830(16) 0.4078(5) 0.0416(19) Uani 1 d .
C5 C 0.5589(3) -0.0612(19) 0.3306(5) 0.051(2) Uani 1 d .
H5 H 0.5814 -0.1726 0.2969 0.061 Uiso 1 calc R
C10 C 0.2377(3) 0.3892(17) 0.5294(5) 0.049(2) Uani 1 d .
H10A H 0.2332 0.5663 0.5036 0.059 Uiso 1 calc R
H10B H 0.2513 0.4150 0.5878 0.059 Uiso 1 calc R
C13 C 0.0755(3) 0.2627(16) 0.5784(5) 0.047(2) Uani 1 d .
H13A H 0.0628 0.2343 0.5197 0.057 Uiso 1 calc R
H13B H 0.0804 0.0867 0.6047 0.057 Uiso 1 calc R
C9 C 0.2824(3) 0.2325(16) 0.4808(5) 0.049(2) Uani 1 d .
H9A H 0.2688 0.2069 0.4224 0.059 Uiso 1 calc R
H9B H 0.2869 0.0554 0.5066 0.059 Uiso 1 calc R
C7 C 0.3846(3) 0.2139(17) 0.4294(5) 0.045(2) Uani 1 d .
C15 C -0.0287(3) 0.2699(17) 0.6249(5) 0.049(2) Uani 1 d .
H15A H -0.0413 0.2428 0.5661 0.059 Uiso 1 calc R
H15B H -0.0236 0.0932 0.6507 0.059 Uiso 1 calc R
C12 C 0.1334(3) 0.4073(18) 0.5784(5) 0.049(2) Uani 1 d .
H12A H 0.1285 0.5835 0.5521 0.059 Uiso 1 calc R
H12B H 0.1463 0.4352 0.6370 0.059 Uiso 1 calc R
C4 C 0.5789(3) 0.1313(17) 0.3805(5) 0.050(2) Uani 1 d .
H4 H 0.6182 0.1668 0.3847 0.060 Uiso 1 calc R
C14 C 0.0290(3) 0.4167(19) 0.6255(5) 0.052(2) Uani 1 d .
H14A H 0.0240 0.5928 0.5993 0.062 Uiso 1 calc R
H14B H 0.0416 0.4446 0.6843 0.062 Uiso 1 calc R
C11 C 0.1793(3) 0.2515(16) 0.5308(5) 0.048(2) Uani 1 d .
H11A H 0.1838 0.0752 0.5572 0.057 Uiso 1 calc R
H11B H 0.1660 0.2232 0.4724 0.057 Uiso 1 calc R
C17 C -0.1330(3) 0.2732(18) 0.6710(5) 0.052(2) Uani 1 d .
H17A H -0.1453 0.2471 0.6119 0.062 Uiso 1 calc R
H17B H -0.1276 0.0960 0.6963 0.062 Uiso 1 calc R
C16 C -0.0756(3) 0.4210(18) 0.6724(5) 0.0489(19) Uani 1 d .
H16A H -0.0631 0.4473 0.7313 0.059 Uiso 1 calc R
H16B H -0.0807 0.5979 0.6467 0.059 Uiso 1 calc R
C18 C -0.1805(3) 0.4183(19) 0.7180(5) 0.055(2) Uani 1 d .
H18A H -0.1689 0.4396 0.7775 0.065 Uiso 1 calc R
H18B H -0.1854 0.5974 0.6938 0.065 Uiso 1 calc R
C8 C 0.3407(3) 0.3719(18) 0.4797(5) 0.054(2) Uani 1 d .
H8A H 0.3362 0.5501 0.4547 0.064 Uiso 1 calc R
H8B H 0.3547 0.3944 0.5380 0.064 Uiso 1 calc R
C19 C -0.2376(3) 0.272(2) 0.7137(6) 0.064(3) Uani 1 d .
H19A H -0.2328 0.0940 0.7388 0.077 Uiso 1 calc R
H19B H -0.2487 0.2475 0.6541 0.077 Uiso 1 calc R
C20 C -0.2862(3) 0.418(2) 0.7593(6) 0.084(3) Uani 1 d .
H20A H -0.2917 0.5931 0.7344 0.126 Uiso 1 calc GR
H20B H -0.2763 0.4368 0.8188 0.126 Uiso 1 calc GR
H20C H -0.3210 0.3147 0.7534 0.126 Uiso 1 calc GR
H6 H 0.446(2) 0.444(11) 0.468(3) 0.001(13) Uiso 1 d .

loop_
_atom_site_aniso_label
_atom_site_aniso_U_11
_atom_site_aniso_U_22
_atom_site_aniso_U_33
_atom_site_aniso_U_23
_atom_site_aniso_U_13
_atom_site_aniso_U_12
S1 0.0546(11) 0.0297(10) 0.0539(11) -0.0096(11) 0.0003(8) -0.0008(11)
O21 0.042(3) 0.062(5) 0.107(5) -0.038(4) 0.002(3) -0.009(3)
N6 0.046(4) 0.009(3) 0.061(4) -0.013(3) 0.003(3) 0.000(3)
N3 0.040(3) 0.030(4) 0.060(4) -0.012(3) 0.006(3) -0.004(3)
C2 0.037(4) 0.037(5) 0.050(4) 0.018(4) 0.002(3) 0.014(3)
C5 0.049(4) 0.052(5) 0.051(4) -0.013(5) 0.008(3) 0.007(4)
C10 0.041(4) 0.042(5) 0.063(5) -0.009(4) 0.001(4) -0.003(4)
C13 0.047(4) 0.035(5) 0.060(5) -0.006(4) 0.009(4) -0.003(4)
C9 0.042(4) 0.034(5) 0.072(6) -0.007(4) 0.008(4) 0.000(4)
C7 0.039(4) 0.034(5) 0.063(5) -0.012(4) -0.004(4) -0.007(4)
C15 0.048(4) 0.044(5) 0.056(5) -0.004(4) 0.007(4) 0.000(4)
C12 0.044(4) 0.044(5) 0.061(5) -0.007(5) 0.006(4) 0.000(4)
C4 0.039(4) 0.051(6) 0.060(5) -0.011(4) 0.013(4) 0.002(4)
C14 0.047(4) 0.049(5) 0.060(5) -0.003(5) 0.008(4) 0.001(5)
C11 0.045(4) 0.034(5) 0.065(5) -0.004(4) 0.009(4) -0.002(4)
C17 0.049(5) 0.047(5) 0.059(5) -0.001(4) 0.009(4) -0.003(4)
C16 0.045(4) 0.042(5) 0.061(5) -0.008(5) 0.008(3) -0.002(4)
C18 0.048(4) 0.055(6) 0.060(5) -0.006(5) 0.009(4) -0.004(5)
C8 0.033(4) 0.055(6) 0.073(6) -0.017(5) 0.002(4) 0.000(4)
C19 0.051(5) 0.070(7) 0.071(6) -0.007(5) 0.012(4) -0.004(5)
C20 0.050(5) 0.108(9) 0.096(7) -0.009(8) 0.028(5) -0.011(6)

loop_
_atom_type_symbol
_atom_type_description
_atom_type_scat_dispersion_real
_atom_type_scat_dispersion_imag
_atom_type_scat_source
C C 0.0181 0.0091 'International Tables Vol C Tables 4.2.6.8 and 6.1.1.4'
H H 0.0000 0.0000 'International Tables Vol C Tables 4.2.6.8 and 6.1.1.4'
N N 0.0311 0.0180 'International Tables Vol C Tables 4.2.6.8 and 6.1.1.4'
O O 0.0492 0.0322 'International Tables Vol C Tables 4.2.6.8 and 6.1.1.4'
S S 0.3331 0.5567 'International Tables Vol C Tables 4.2.6.8 and 6.1.1.4'

loop_
_geom_angle_atom_site_label_1
_geom_angle_atom_site_label_2
_geom_angle_atom_site_label_3
_geom_angle
C2 S1 C5 87.8(4)
C7 N6 C2 124.9(7)
C2 N3 C4 106.8(6)
N6 C2 S1 123.1(6)
N3 C2 S1 117.2(5)
N3 C2 N6 119.7(7)
C4 C5 S1 110.4(6)
C9 C10 C11 113.5(7)
C14 C13 C12 113.5(7)
C10 C9 C8 113.1(7)
O21 C7 N6 121.2(7)
O21 C7 C8 125.5(7)
N6 C7 C8 113.2(7)
C16 C15 C14 113.5(7)
C11 C12 C13 112.8(7)
C5 C4 N3 117.8(7)
C13 C14 C15 112.9(7)
C10 C11 C12 114.4(7)
C18 C17 C16 114.2(7)
C17 C16 C15 113.0(7)
C19 C18 C17 113.4(7)
C7 C8 C9 112.3(7)
C18 C19 C20 114.1(8)

loop_
_geom_bond_atom_site_label_1
_geom_bond_atom_site_label_2
_geom_bond_distance
S1 C2 1.711(8)
S1 C5 1.726(7)
O21 C7 1.200(9)
N6 C2 1.393(9)
N6 C7 1.363(9)
N3 C2 1.315(9)
N3 C4 1.389(9)
C5 C4 1.312(11)
C10 C9 1.512(9)
C10 C11 1.519(9)
C13 C12 1.523(9)
C13 C14 1.523(9)
C9 C8 1.520(9)
C7 C8 1.517(10)
C15 C14 1.525(10)
C15 C16 1.524(9)
C12 C11 1.521(9)
C17 C16 1.522(10)
C17 C18 1.518(10)
C18 C19 1.512(10)
C19 C20 1.526(11)
